data_4127408
loop_
_publ_author_name
'Hicks, Jamie'
'Vasko, Petra'
'Goicoechea, Jose M.'
'Aldridge, Simon'

_publ_section_title
;
 Reversible, Room-Temperature C-C Bond Activation of Benzene by an
 Isolable Metal Complex.
;
_journal_issue 28
_journal_name_full 'Journal of the American Chemical Society'
_journal_page_first 11000
_journal_page_last 11003
_journal_paper_doi 10.1021/jacs.9b05925
_journal_volume 141
_journal_year 2019
_chemical_formula_moiety 'C57 H70 Al N2 O, C18 H36 K N2 O6, 3.5(C6 H6)'
_chemical_formula_sum 'C96 H127 Al K N4 O7'
_chemical_formula_weight 1515.09
_space_group_crystal_system monoclinic
_space_group_IT_number 14
_space_group_name_Hall '-P 2yn'
_space_group_name_H-M_alt 'P 1 21/n 1'
_symmetry_space_group_name_Hall '-P 2yn'
_symmetry_space_group_name_H-M 'P 1 21/n 1'
_atom_sites_solution_hydrogens mixed
_audit_creation_method SHELXL-2018/3
_cell_angle_alpha 90
_cell_angle_beta 90.502(4)
_cell_angle_gamma 90
_cell_formula_units_Z 4
_cell_length_a 12.7012(5)
_cell_length_b 15.1963(7)
_cell_length_c 46.196(2)
_cell_measurement_reflns_used 7697
_cell_measurement_temperature 150(2)
_cell_measurement_theta_max 71.5630
_cell_measurement_theta_min 4.0540
_cell_volume 8916.0(7)
_computing_cell_refinement 'CrysAlisPro 1.171.39.46 (Rigaku OD, 2018)'
_computing_data_collection 'CrysAlisPro 1.171.39.46 (Rigaku OD, 2018)'
_computing_data_reduction 'CrysAlisPro 1.171.39.46 (Rigaku OD, 2018)'
_computing_structure_refinement 'SHELXL-2018/3 (Sheldrick, 2018)'
_computing_structure_solution 'SHELXT 2018/2 (Sheldrick, 2018)'
_diffrn_ambient_temperature 150(2)
_diffrn_detector_area_resol_mean 10.4102
_diffrn_measured_fraction_theta_full 1.000
_diffrn_measured_fraction_theta_max 0.951
_diffrn_measurement_device_type 'SuperNova, Dual, Cu at home/near, Atlas'
_diffrn_measurement_method '\w scans'
_diffrn_radiation_type CuK\a
_diffrn_radiation_wavelength 1.54184
_diffrn_reflns_av_R_equivalents 0.0610
_diffrn_reflns_av_unetI/netI 0.0781
_diffrn_reflns_Laue_measured_fraction_full 1.000
_diffrn_reflns_Laue_measured_fraction_max 0.951
_diffrn_reflns_limit_h_max 15
_diffrn_reflns_limit_h_min -15
_diffrn_reflns_limit_k_max 19
_diffrn_reflns_limit_k_min -14
_diffrn_reflns_limit_l_max 57
_diffrn_reflns_limit_l_min -58
_diffrn_reflns_number 53858
_diffrn_reflns_point_group_measured_fraction_full 1.000
_diffrn_reflns_point_group_measured_fraction_max 0.951
_diffrn_reflns_theta_full 67.684
_diffrn_reflns_theta_max 79.425
_diffrn_reflns_theta_min 3.481
_diffrn_source 'micro-focus sealed X-ray tube'
_exptl_absorpt_coefficient_mu 1.039
_exptl_absorpt_correction_T_max 1.00000
_exptl_absorpt_correction_T_min 0.88852
_exptl_absorpt_correction_type multi-scan
_exptl_absorpt_process_details
;
CrysAlisPro 1.171.39.46 (Rigaku Oxford Diffraction, 2018)
Empirical absorption correction using spherical harmonics,
 implemented in SCALE3 ABSPACK scaling algorithm.
;
_exptl_crystal_colour colourless
_exptl_crystal_density_diffrn 1.129
_exptl_crystal_description plate
_exptl_crystal_F_000 3276
_exptl_crystal_size_max 0.210
_exptl_crystal_size_mid 0.180
_exptl_crystal_size_min 0.040
_refine_diff_density_max 0.657
_refine_diff_density_min -0.405
_refine_diff_density_rms 0.049
_refine_ls_extinction_method none
_refine_ls_goodness_of_fit_ref 1.036
_refine_ls_hydrogen_treatment mixed
_refine_ls_matrix_type full
_refine_ls_number_parameters 1431
_refine_ls_number_reflns 18411
_refine_ls_number_restraints 685
_refine_ls_restrained_S_all 1.069
_refine_ls_R_factor_all 0.1262
_refine_ls_R_factor_gt 0.0852
_refine_ls_shift/su_max 0.000
_refine_ls_shift/su_mean 0.000
_refine_ls_structure_factor_coef Fsqd
_refine_ls_weighting_details 'w=1/[\s^2^(Fo^2^)+(0.0718P)^2^+7.6403P] where P=(Fo^2^+2Fc^2^)/3'
_refine_ls_weighting_scheme calc
_refine_ls_wR_factor_gt 0.1986
_refine_ls_wR_factor_ref 0.2295
_reflns_Friedel_coverage 0.000
_reflns_number_gt 11968
_reflns_number_total 18411
_reflns_threshold_expression 'I > 2\s(I)'
_cod_data_source_file ja9b05925_si_004.cif
_cod_data_source_block compound_4
_cod_database_code 4127408
_shelx_shelxl_version_number 2018/3
_shelx_space_group_comment
;
The symmetry employed for this shelxl refinement is uniquely defined
by the following loop, which should always be used as a source of
symmetry information in preference to the above space-group names.
They are only intended as comments.
;
_shelx_estimated_absorpt_t_min 0.811
_shelx_estimated_absorpt_t_max 0.960

loop_
_space_group_symop_operation_xyz
'x, y, z'
'-x+1/2, y+1/2, -z+1/2'
'-x, -y, -z'
'x-1/2, -y-1/2, z-1/2'

loop_
_atom_site_label
_atom_site_type_symbol
_atom_site_fract_x
_atom_site_fract_y
_atom_site_fract_z
_atom_site_U_iso_or_equiv
_atom_site_adp_type
_atom_site_occupancy
_atom_site_site_symmetry_order
_atom_site_calc_flag
_atom_site_refinement_flags_posn
_atom_site_refinement_flags_adp
_atom_site_refinement_flags_occupancy
_atom_site_disorder_assembly
_atom_site_disorder_group
K1 K 0.93917(5) 0.34970(5) 0.35176(2) 0.04229(17) Uani 1 1 d . . . . .
Al1 Al 0.33786(7) 0.64797(6) 0.36080(2) 0.0369(2) Uani 1 1 d . . . . .
H1 H 0.218(3) 0.618(2) 0.3497(8) 0.044 Uiso 1 1 d . U . . .
O1 O 0.47962(16) 0.72240(14) 0.36826(5) 0.0374(5) Uani 1 1 d . . . . .
O2 O 0.7175(3) 0.3563(3) 0.35202(10) 0.0640(10) Uani 0.691(3) 1 d . U P A 1
O3 O 0.8212(4) 0.1918(3) 0.34749(10) 0.0663(10) Uani 0.691(3) 1 d . U P A 1
O4 O 0.9849(3) 0.4413(3) 0.40282(7) 0.0802(8) Uani 1 1 d . U . . .
O5 O 1.0965(4) 0.2856(4) 0.38931(13) 0.0853(14) Uani 0.691(3) 1 d . U P A 1
O6 O 0.9795(4) 0.4965(3) 0.31837(12) 0.0794(13) Uani 0.691(3) 1 d . U P A 1
O7 O 1.0753(4) 0.3380(3) 0.30458(10) 0.0729(12) Uani 0.691(3) 1 d . U P A 1
O2A O 0.7364(6) 0.4233(6) 0.3466(2) 0.0543(18) Uani 0.309(3) 1 d . U P A 2
O3A O 0.7585(8) 0.2407(6) 0.3574(2) 0.064(2) Uani 0.309(3) 1 d . U P A 2
O5A O 1.0513(10) 0.2682(8) 0.3980(3) 0.071(2) Uani 0.309(3) 1 d . U P A 2
O6A O 1.0581(9) 0.4478(8) 0.3134(3) 0.077(2) Uani 0.309(3) 1 d . U P A 2
O7A O 1.0602(9) 0.2638(7) 0.3110(2) 0.076(2) Uani 0.309(3) 1 d . U P A 2
N1 N 0.29762(19) 0.73816(18) 0.38917(6) 0.0399(6) Uani 1 1 d . . . . .
N2 N 0.40426(19) 0.65712(17) 0.32240(6) 0.0374(5) Uani 1 1 d . . . . .
N3 N 0.8317(5) 0.5223(3) 0.36348(14) 0.0741(16) Uani 0.691(3) 1 d . . P A 1
N4 N 1.0512(6) 0.1773(4) 0.33895(16) 0.0903(18) Uani 0.691(3) 1 d . U P A 1
N3A N 0.9168(8) 0.5444(7) 0.3493(3) 0.057(3) Uani 0.309(3) 1 d . . P A 2
N4A N 0.9619(9) 0.1504(8) 0.3536(3) 0.066(3) Uani 0.309(3) 1 d . . P A 2
C1 C 0.4697(2) 0.7946(2) 0.38668(7) 0.0388(7) Uani 1 1 d . . . . .
C2 C 0.3694(2) 0.7998(2) 0.39861(7) 0.0414(7) Uani 1 1 d . . . . .
C3 C 0.3555(3) 0.8704(2) 0.41772(8) 0.0491(8) Uani 1 1 d . . . . .
H3 H 0.290157 0.876323 0.427398 0.059 Uiso 1 1 calc R U . . .
C4 C 0.4347(3) 0.9324(2) 0.42298(8) 0.0512(8) Uani 1 1 d . . . . .
C5 C 0.5308(3) 0.9242(2) 0.40904(8) 0.0487(8) Uani 1 1 d . . . . .
H5 H 0.583884 0.967409 0.412084 0.058 Uiso 1 1 calc R U . . .
C6 C 0.5504(2) 0.8529(2) 0.39053(7) 0.0429(7) Uani 1 1 d . . . . .
C7 C 0.6539(3) 0.8359(2) 0.37463(8) 0.0477(8) Uani 1 1 d . . . . .
C8 C 0.6276(3) 0.7918(2) 0.34573(8) 0.0447(7) Uani 1 1 d . . . . .
C9 C 0.6849(3) 0.8012(3) 0.32010(9) 0.0544(9) Uani 1 1 d . . . . .
H9 H 0.747033 0.835987 0.320184 0.065 Uiso 1 1 calc R U . . .
C10 C 0.6525(3) 0.7609(3) 0.29472(9) 0.0570(10) Uani 1 1 d . . . . .
C11 C 0.5598(3) 0.7104(3) 0.29416(8) 0.0479(8) Uani 1 1 d . . . . .
H11 H 0.537242 0.684081 0.276512 0.057 Uiso 1 1 calc R U . . .
C12 C 0.5000(2) 0.6981(2) 0.31933(7) 0.0383(6) Uani 1 1 d . . . . .
C13 C 0.5421(2) 0.7377(2) 0.34404(7) 0.0385(7) Uani 1 1 d . . . . .
C14 C 0.7197(5) 0.7641(4) 0.26716(15) 0.0589(18) Uani 0.661(7) 1 d D U P B 1
C15 C 0.6572(5) 0.8218(5) 0.24604(14) 0.075(2) Uani 0.661(7) 1 d D U P B 1
H15A H 0.588577 0.794627 0.242098 0.112 Uiso 0.661(7) 1 calc R U P B 1
H15B H 0.696130 0.827519 0.227912 0.112 Uiso 0.661(7) 1 calc R U P B 1
H15C H 0.646855 0.880143 0.254568 0.112 Uiso 0.661(7) 1 calc R U P B 1
C16 C 0.8282(5) 0.8064(5) 0.2727(2) 0.072(2) Uani 0.661(7) 1 d D U P B 1
H16A H 0.868129 0.807267 0.254619 0.107 Uiso 0.661(7) 1 calc R U P B 1
H16B H 0.866825 0.772100 0.287267 0.107 Uiso 0.661(7) 1 calc R U P B 1
H16C H 0.818773 0.866751 0.279660 0.107 Uiso 0.661(7) 1 calc R U P B 1
C17 C 0.7375(5) 0.6732(4) 0.25321(14) 0.0685(19) Uani 0.661(7) 1 d D U P B 1
H17A H 0.669396 0.646791 0.248180 0.103 Uiso 0.661(7) 1 calc R U P B 1
H17B H 0.775007 0.634947 0.266924 0.103 Uiso 0.661(7) 1 calc R U P B 1
H17C H 0.779525 0.680060 0.235657 0.103 Uiso 0.661(7) 1 calc R U P B 1
C18 C 0.7203(3) 0.7711(3) 0.39304(9) 0.0598(10) Uani 1 1 d . . . . .
H18A H 0.680197 0.716869 0.396132 0.090 Uiso 1 1 calc R U . . .
H18B H 0.737209 0.798081 0.411784 0.090 Uiso 1 1 calc R U . . .
H18C H 0.785693 0.757257 0.382883 0.090 Uiso 1 1 calc R U . . .
C19 C 0.7157(3) 0.9215(3) 0.37020(11) 0.0689(12) Uani 1 1 d . . . . .
H19A H 0.781855 0.908506 0.360289 0.103 Uiso 1 1 calc R U . . .
H19B H 0.731183 0.948352 0.389049 0.103 Uiso 1 1 calc R U . . .
H19C H 0.673681 0.962293 0.358429 0.103 Uiso 1 1 calc R U . . .
C20 C 0.4100(3) 1.0102(3) 0.44330(10) 0.0653(11) Uani 1 1 d . . . . .
C21 C 0.3769(4) 0.9745(3) 0.47279(10) 0.0814(15) Uani 1 1 d . . . . .
H21A H 0.431659 0.934996 0.480311 0.122 Uiso 1 1 calc R U . . .
H21B H 0.310597 0.941990 0.470693 0.122 Uiso 1 1 calc R U . . .
H21C H 0.367163 1.023528 0.486282 0.122 Uiso 1 1 calc R U . . .
C22 C 0.3205(4) 1.0653(3) 0.43004(12) 0.0870(17) Uani 1 1 d . . . . .
H22A H 0.301310 1.112388 0.443474 0.131 Uiso 1 1 calc R U . . .
H22B H 0.259244 1.027516 0.426435 0.131 Uiso 1 1 calc R U . . .
H22C H 0.343906 1.091017 0.411741 0.131 Uiso 1 1 calc R U . . .
C23 C 0.5063(4) 1.0697(3) 0.44813(12) 0.0839(15) Uani 1 1 d . . . . .
H23A H 0.489181 1.115356 0.462314 0.126 Uiso 1 1 calc R U . . .
H23B H 0.525704 1.097374 0.429779 0.126 Uiso 1 1 calc R U . . .
H23C H 0.565342 1.034295 0.455384 0.126 Uiso 1 1 calc R U . . .
C24 C 0.2001(2) 0.7391(2) 0.40463(7) 0.0442(7) Uani 1 1 d . . . . .
C25 C 0.1961(3) 0.7039(3) 0.43251(8) 0.0529(9) Uani 1 1 d . . . . .
C26 C 0.1016(3) 0.7081(3) 0.44784(9) 0.0673(12) Uani 1 1 d . . . . .
H26 H 0.098345 0.683691 0.466745 0.081 Uiso 1 1 calc R U . . .
C27 C 0.0137(3) 0.7468(3) 0.43604(10) 0.0721(13) Uani 1 1 d . . . . .
H27 H -0.049716 0.749381 0.446744 0.087 Uiso 1 1 calc R U . . .
C28 C 0.0178(3) 0.7816(3) 0.40877(10) 0.0641(11) Uani 1 1 d . . . . .
H28 H -0.043533 0.808077 0.400710 0.077 Uiso 1 1 calc R U . . .
C29 C 0.1102(3) 0.7793(3) 0.39239(9) 0.0517(9) Uani 1 1 d . . . . .
C30 C 0.1129(3) 0.8199(3) 0.36269(9) 0.0551(9) Uani 1 1 d . . . . .
H30 H 0.150313 0.777654 0.349733 0.066 Uiso 1 1 calc R U . . .
C31 C 0.0039(4) 0.8374(3) 0.34915(12) 0.0784(14) Uani 1 1 d . . . . .
H31A H -0.036569 0.782528 0.348574 0.118 Uiso 1 1 calc R U . . .
H31B H 0.012316 0.859937 0.329429 0.118 Uiso 1 1 calc R U . . .
H31C H -0.033579 0.881006 0.360828 0.118 Uiso 1 1 calc R U . . .
C32 C 0.1738(4) 0.9064(3) 0.36208(13) 0.0794(14) Uani 1 1 d . . . . .
H32A H 0.139574 0.949179 0.374783 0.119 Uiso 1 1 calc R U . . .
H32B H 0.174693 0.929277 0.342248 0.119 Uiso 1 1 calc R U . . .
H32C H 0.246172 0.896318 0.368809 0.119 Uiso 1 1 calc R U . . .
C33 C 0.2902(3) 0.6613(3) 0.44752(8) 0.0599(10) Uani 1 1 d . . . . .
H33 H 0.352163 0.667757 0.434481 0.072 Uiso 1 1 calc R U . . .
C34 C 0.2737(4) 0.5634(3) 0.45274(10) 0.0690(12) Uani 1 1 d . . . . .
H34A H 0.214881 0.554993 0.466033 0.103 Uiso 1 1 calc R U . . .
H34B H 0.337847 0.538000 0.461237 0.103 Uiso 1 1 calc R U . . .
H34C H 0.257877 0.534142 0.434304 0.103 Uiso 1 1 calc R U . . .
C35 C 0.3173(4) 0.7081(4) 0.47622(10) 0.0839(15) Uani 1 1 d . . . . .
H35A H 0.327218 0.771127 0.472618 0.126 Uiso 1 1 calc R U . . .
H35B H 0.382232 0.683238 0.484389 0.126 Uiso 1 1 calc R U . . .
H35C H 0.259617 0.699839 0.489912 0.126 Uiso 1 1 calc R U . . .
C36 C 0.3605(2) 0.6199(2) 0.29656(7) 0.0367(6) Uani 1 1 d . . . . .
C37 C 0.2814(3) 0.6659(2) 0.28121(7) 0.0450(8) Uani 1 1 d . . . . .
C38 C 0.2412(3) 0.6304(3) 0.25544(8) 0.0541(9) Uani 1 1 d . . . . .
H38 H 0.187399 0.661084 0.245201 0.065 Uiso 1 1 calc R U . . .
C39 C 0.2781(4) 0.5522(3) 0.24464(8) 0.0602(11) Uani 1 1 d . . . . .
H39 H 0.250263 0.529034 0.227067 0.072 Uiso 1 1 calc R U . . .
C40 C 0.3554(4) 0.5079(3) 0.25951(8) 0.0591(10) Uani 1 1 d . . . . .
H40 H 0.381013 0.454091 0.251873 0.071 Uiso 1 1 calc R U . . .
C41 C 0.3980(3) 0.5395(2) 0.28565(8) 0.0470(8) Uani 1 1 d . . . . .
C42 C 0.4802(4) 0.4857(3) 0.30150(10) 0.0676(12) Uani 1 1 d . . . . .
H42 H 0.496838 0.515836 0.320229 0.081 Uiso 1 1 calc R U . . .
C43 C 0.4403(5) 0.3936(3) 0.30827(12) 0.0916(18) Uani 1 1 d . . . . .
H43A H 0.376294 0.397677 0.319894 0.137 Uiso 1 1 calc R U . . .
H43B H 0.494453 0.361238 0.319131 0.137 Uiso 1 1 calc R U . . .
H43C H 0.424467 0.362544 0.290158 0.137 Uiso 1 1 calc R U . . .
C44 C 0.5826(4) 0.4787(4) 0.28398(14) 0.101(2) Uani 1 1 d . . . . .
H44A H 0.633674 0.442411 0.294613 0.152 Uiso 1 1 calc R U . . .
H44B H 0.611969 0.537683 0.281059 0.152 Uiso 1 1 calc R U . . .
H44C H 0.567381 0.451691 0.265152 0.152 Uiso 1 1 calc R U . . .
C45 C 0.2408(3) 0.7534(3) 0.29205(9) 0.0593(10) Uani 1 1 d . . . . .
H45 H 0.238367 0.749836 0.313644 0.071 Uiso 1 1 calc R U . . .
C46 C 0.3135(4) 0.8288(3) 0.28448(13) 0.0853(16) Uani 1 1 d . . . . .
H46A H 0.383630 0.817665 0.292677 0.128 Uiso 1 1 calc R U . . .
H46B H 0.285495 0.883719 0.292468 0.128 Uiso 1 1 calc R U . . .
H46C H 0.318324 0.833954 0.263382 0.128 Uiso 1 1 calc R U . . .
C47 C 0.1303(4) 0.7770(4) 0.28146(13) 0.0867(16) Uani 1 1 d . . . . .
H47A H 0.131255 0.786855 0.260496 0.130 Uiso 1 1 calc R U . . .
H47B H 0.106574 0.830598 0.291210 0.130 Uiso 1 1 calc R U . . .
H47C H 0.082002 0.728571 0.285856 0.130 Uiso 1 1 calc R U . . .
C48 C 0.3924(3) 0.5398(2) 0.38199(8) 0.0489(7) Uani 1 1 d D U . . .
C49 C 0.3431(7) 0.4576(4) 0.37810(18) 0.0457(11) Uani 0.622(6) 1 d . U P C 1
H49 H 0.286436 0.452885 0.364630 0.055 Uiso 0.622(6) 1 calc R U P C 1
C50 C 0.3746(5) 0.3835(4) 0.39328(15) 0.0514(12) Uani 0.622(6) 1 d . U P C 1
H50 H 0.341305 0.328262 0.390330 0.062 Uiso 0.622(6) 1 calc R U P C 1
C51 C 0.4606(6) 0.3937(4) 0.41390(16) 0.0516(12) Uani 0.622(6) 1 d . U P C 1
C52 C 0.4927(6) 0.3170(5) 0.42960(17) 0.072(2) Uani 0.622(6) 1 d . . P C 1
H52 H 0.459299 0.261826 0.426605 0.086 Uiso 0.622(6) 1 calc R U P C 1
C53 C 0.5749(8) 0.3267(6) 0.44941(19) 0.088(3) Uani 0.622(6) 1 d . . P C 1
H53 H 0.598189 0.276303 0.459827 0.105 Uiso 0.622(6) 1 calc R U P C 1
C54 C 0.6234(8) 0.4051(7) 0.4546(2) 0.093(3) Uani 0.622(6) 1 d . . P C 1
H54 H 0.677785 0.409385 0.468719 0.111 Uiso 0.622(6) 1 calc R U P C 1
C55 C 0.5918(8) 0.4799(7) 0.43859(19) 0.078(3) Uani 0.622(6) 1 d . . P C 1
H55 H 0.627026 0.534378 0.441481 0.093 Uiso 0.622(6) 1 calc R U P C 1
C56 C 0.5090(5) 0.4741(5) 0.41853(14) 0.0541(12) Uani 0.622(6) 1 d . U P C 1
C57 C 0.4749(5) 0.5488(5) 0.40178(15) 0.0505(11) Uani 0.622(6) 1 d . U P C 1
H57 H 0.508709 0.604104 0.404216 0.061 Uiso 0.622(6) 1 calc R U P C 1
C58 C 0.7225(9) 0.5125(8) 0.3581(3) 0.080(2) Uani 0.691(3) 1 d D U P A 1
H58A H 0.709797 0.518586 0.337048 0.096 Uiso 0.691(3) 1 calc R U P A 1
H58B H 0.685325 0.561493 0.367781 0.096 Uiso 0.691(3) 1 calc R U P A 1
C59 C 0.6734(5) 0.4267(5) 0.36799(17) 0.0747(15) Uani 0.691(3) 1 d D U P A 1
H59A H 0.687187 0.417973 0.388923 0.090 Uiso 0.691(3) 1 calc R U P A 1
H59B H 0.596284 0.428595 0.364832 0.090 Uiso 0.691(3) 1 calc R U P A 1
C60 C 0.6721(7) 0.2772(5) 0.36129(17) 0.0714(16) Uani 0.691(3) 1 d D U P A 1
H60A H 0.594408 0.281217 0.360133 0.086 Uiso 0.691(3) 1 calc R U P A 1
H60B H 0.692622 0.265123 0.381625 0.086 Uiso 0.691(3) 1 calc R U P A 1
C61 C 0.7113(5) 0.2039(4) 0.34171(16) 0.0704(14) Uani 0.691(3) 1 d D U P A 1
H61A H 0.672386 0.148816 0.345647 0.084 Uiso 0.691(3) 1 calc R U P A 1
H61B H 0.699916 0.220012 0.321149 0.084 Uiso 0.691(3) 1 calc R U P A 1
C62 C 0.8652(6) 0.1267(4) 0.32944(17) 0.0805(16) Uani 0.691(3) 1 d D U P A 1
H62A H 0.868492 0.148682 0.309295 0.097 Uiso 0.691(3) 1 calc R U P A 1
H62B H 0.820313 0.073390 0.329597 0.097 Uiso 0.691(3) 1 calc R U P A 1
C63 C 0.9747(6) 0.1039(4) 0.3401(2) 0.0825(18) Uani 0.691(3) 1 d D U P A 1
H63A H 0.970043 0.083227 0.360420 0.099 Uiso 0.691(3) 1 calc R U P A 1
H63B H 1.001944 0.054460 0.328414 0.099 Uiso 0.691(3) 1 calc R U P A 1
C64 C 0.8486(6) 0.5430(6) 0.39426(18) 0.091(2) Uani 0.691(3) 1 d D U P A 1
H64A H 0.801711 0.505538 0.406046 0.109 Uiso 0.691(3) 1 calc R U P A 1
H64B H 0.828923 0.605105 0.397722 0.109 Uiso 0.691(3) 1 calc R U P A 1
C65 C 0.9613(6) 0.5289(6) 0.40409(19) 0.0898(17) Uani 0.691(3) 1 d D U P A 1
H65A H 1.009468 0.562389 0.391457 0.108 Uiso 0.691(3) 1 calc R U P A 1
H65B H 0.970546 0.550475 0.424168 0.108 Uiso 0.691(3) 1 calc R U P A 1
C66 C 1.0746(6) 0.4233(5) 0.4159(2) 0.0753(17) Uani 0.691(3) 1 d D U P A 1
H66A H 1.074369 0.449163 0.435581 0.090 Uiso 0.691(3) 1 calc R U P A 1
H66B H 1.133021 0.450539 0.405045 0.090 Uiso 0.691(3) 1 calc R U P A 1
C67 C 1.0933(6) 0.3248(5) 0.41818(17) 0.0808(16) Uani 0.691(3) 1 d D U P A 1
H67A H 1.160723 0.313612 0.428441 0.097 Uiso 0.691(3) 1 calc R U P A 1
H67B H 1.036076 0.297388 0.429466 0.097 Uiso 0.691(3) 1 calc R U P A 1
C68 C 1.1093(7) 0.1968(6) 0.39208(19) 0.0994(19) Uani 0.691(3) 1 d D U P A 1
H68A H 1.043475 0.168860 0.398788 0.119 Uiso 0.691(3) 1 calc R U P A 1
H68B H 1.166430 0.183231 0.406107 0.119 Uiso 0.691(3) 1 calc R U P A 1
C69 C 1.1372(7) 0.1647(6) 0.3623(2) 0.103(2) Uani 0.691(3) 1 d D U P A 1
H69A H 1.154323 0.101200 0.363574 0.124 Uiso 0.691(3) 1 calc R U P A 1
H69B H 1.201594 0.195709 0.356011 0.124 Uiso 0.691(3) 1 calc R U P A 1
C70 C 0.8778(8) 0.5917(5) 0.34589(18) 0.090(2) Uani 0.691(3) 1 d D U P A 1
H70A H 0.944119 0.611967 0.355120 0.107 Uiso 0.691(3) 1 calc R U P A 1
H70B H 0.828791 0.642349 0.345047 0.107 Uiso 0.691(3) 1 calc R U P A 1
C71 C 0.9004(6) 0.5606(4) 0.31537(16) 0.0828(16) Uani 0.691(3) 1 d D U P A 1
H71A H 0.836403 0.535044 0.306336 0.099 Uiso 0.691(3) 1 calc R U P A 1
H71B H 0.925044 0.610086 0.303247 0.099 Uiso 0.691(3) 1 calc R U P A 1
C72 C 1.0430(6) 0.4900(5) 0.29514(19) 0.0824(16) Uani 0.691(3) 1 d D U P A 1
H72A H 1.078765 0.547005 0.291972 0.099 Uiso 0.691(3) 1 calc R U P A 1
H72B H 0.999942 0.476745 0.277715 0.099 Uiso 0.691(3) 1 calc R U P A 1
C73 C 1.1250(7) 0.4185(5) 0.29922(19) 0.0778(18) Uani 0.691(3) 1 d D U P A 1
H73A H 1.168471 0.413784 0.281598 0.093 Uiso 0.691(3) 1 calc R U P A 1
H73B H 1.171986 0.433713 0.315688 0.093 Uiso 0.691(3) 1 calc R U P A 1
C74 C 1.1530(7) 0.2696(5) 0.3050(2) 0.0949(17) Uani 0.691(3) 1 d D U P A 1
H74A H 1.210341 0.285500 0.318702 0.114 Uiso 0.691(3) 1 calc R U P A 1
H74B H 1.183792 0.263288 0.285518 0.114 Uiso 0.691(3) 1 calc R U P A 1
C75 C 1.1037(7) 0.1816(4) 0.3143(2) 0.0902(18) Uani 0.691(3) 1 d D U P A 1
H75A H 1.055164 0.162781 0.298578 0.108 Uiso 0.691(3) 1 calc R U P A 1
H75B H 1.161012 0.137540 0.315294 0.108 Uiso 0.691(3) 1 calc R U P A 1
C76 C 0.4261(4) 0.1550(3) 0.32318(12) 0.0924(13) Uani 1 1 d D U . . .
H76 H 0.397473 0.210514 0.328314 0.111 Uiso 1 1 calc R U . . .
C77 C 0.4828(4) 0.1459(3) 0.29829(11) 0.0830(12) Uani 1 1 d D U . . .
H77 H 0.494031 0.195669 0.286255 0.100 Uiso 1 1 calc R U . . .
C78 C 0.5237(4) 0.0656(3) 0.29053(11) 0.0944(14) Uani 1 1 d D U . . .
H78 H 0.562814 0.059910 0.273196 0.113 Uiso 1 1 calc R U . . .
C79 C 0.5076(5) -0.0072(3) 0.30816(13) 0.1016(15) Uani 1 1 d D U . . .
H79 H 0.536106 -0.062769 0.302991 0.122 Uiso 1 1 calc R U . . .
C80 C 0.4507(5) 0.0015(3) 0.33293(13) 0.1017(15) Uani 1 1 d D U . . .
H80 H 0.438472 -0.048486 0.344800 0.122 Uiso 1 1 calc R U . . .
C81 C 0.4108(5) 0.0823(4) 0.34083(12) 0.1039(15) Uani 1 1 d D U . . .
H81 H 0.372788 0.088223 0.358347 0.125 Uiso 1 1 calc R U . . .
C82 C 0.2917(5) 0.2957(5) 0.48755(13) 0.1230(18) Uani 1 1 d D U . . .
H82 H 0.283492 0.338548 0.472724 0.148 Uiso 1 1 calc R U . . .
C83 C 0.3779(5) 0.2990(5) 0.50655(15) 0.1336(19) Uani 1 1 d D U . . .
H83 H 0.427710 0.345425 0.505113 0.160 Uiso 1 1 calc R U . . .
C84 C 0.3907(5) 0.2342(5) 0.52754(13) 0.1232(18) Uani 1 1 d D U . . .
H84 H 0.449499 0.236238 0.540389 0.148 Uiso 1 1 calc R U . . .
C85 C 0.3185(5) 0.1670(4) 0.52978(12) 0.1163(18) Uani 1 1 d D U . . .
H85 H 0.329136 0.121499 0.543613 0.140 Uiso 1 1 calc R U . . .
C86 C 0.2307(4) 0.1655(4) 0.51195(12) 0.1151(17) Uani 1 1 d D U . . .
H86 H 0.178755 0.121143 0.514241 0.138 Uiso 1 1 calc R U . . .
C87 C 0.2187(5) 0.2292(4) 0.49070(12) 0.1150(17) Uani 1 1 d D U . . .
H87 H 0.159262 0.227018 0.478095 0.138 Uiso 1 1 calc R U . . .
C88 C 0.8189(7) 0.0559(7) 0.4441(2) 0.122(3) Uani 0.519(10) 1 d D U P D 1
H88 H 0.750626 0.054494 0.435573 0.147 Uiso 0.519(10) 1 calc R U P D 1
C89 C 0.8955(7) -0.0017(7) 0.4347(2) 0.119(3) Uani 0.519(10) 1 d D U P D 1
H89 H 0.879464 -0.042441 0.419648 0.142 Uiso 0.519(10) 1 calc R U P D 1
C90 C 0.9953(7) -0.0004(6) 0.4469(2) 0.113(3) Uani 0.519(10) 1 d D U P D 1
H90 H 1.047953 -0.039970 0.440388 0.136 Uiso 0.519(10) 1 calc R U P D 1
C91 C 1.0176(7) 0.0593(7) 0.4688(2) 0.113(3) Uani 0.519(10) 1 d D U P D 1
H91 H 1.085948 0.060487 0.477357 0.136 Uiso 0.519(10) 1 calc R U P D 1
C92 C 0.9409(8) 0.1176(7) 0.4784(2) 0.120(3) Uani 0.519(10) 1 d D U P D 1
H92 H 0.956904 0.158501 0.493386 0.144 Uiso 0.519(10) 1 calc R U P D 1
C93 C 0.8407(7) 0.1157(7) 0.4660(3) 0.123(3) Uani 0.519(10) 1 d D U P D 1
H93 H 0.787718 0.155026 0.472515 0.147 Uiso 0.519(10) 1 calc R U P D 1
C94 C 0.9142(9) 0.4410(9) 0.4771(2) 0.118(3) Uani 0.5 1 d D U P E -1
H94 H 0.869704 0.409523 0.464106 0.142 Uiso 0.5 1 calc R U P E -1
C95 C 0.9998(10) 0.3993(7) 0.4900(3) 0.114(3) Uani 0.5 1 d D U P E -1
H95 H 1.013792 0.339193 0.485835 0.137 Uiso 0.5 1 calc R U P E -1
C96 C 1.0652(8) 0.4449(9) 0.5090(2) 0.112(3) Uani 0.5 1 d D U P E -1
H96 H 1.123673 0.416268 0.517826 0.134 Uiso 0.5 1 calc R U P E -1
C97 C 1.0446(9) 0.5328(9) 0.5151(2) 0.113(3) Uani 0.5 1 d D U P E -1
H97 H 1.089099 0.564234 0.528095 0.136 Uiso 0.5 1 calc R U P E -1
C98 C 0.9593(10) 0.5747(8) 0.5022(3) 0.113(3) Uani 0.5 1 d D U P E -1
H98 H 0.945439 0.634742 0.506439 0.136 Uiso 0.5 1 calc R U P E -1
C99 C 0.8939(8) 0.5290(9) 0.4833(3) 0.116(3) Uani 0.5 1 d D U P E -1
H99 H 0.835408 0.557719 0.474474 0.139 Uiso 0.5 1 calc R U P E -1
C14A C 0.7023(9) 0.7950(7) 0.2643(3) 0.061(3) Uani 0.339(7) 1 d D U P B 2
C15A C 0.6573(9) 0.7455(8) 0.2381(2) 0.071(4) Uani 0.339(7) 1 d D U P B 2
H15D H 0.700622 0.757656 0.221098 0.106 Uiso 0.339(7) 1 calc R U P B 2
H15E H 0.584967 0.765023 0.234352 0.106 Uiso 0.339(7) 1 calc R U P B 2
H15F H 0.657711 0.682141 0.242062 0.106 Uiso 0.339(7) 1 calc R U P B 2
C16A C 0.8180(10) 0.7697(9) 0.2686(4) 0.062(4) Uani 0.339(7) 1 d D U P B 2
H16D H 0.857361 0.784310 0.251107 0.093 Uiso 0.339(7) 1 calc R U P B 2
H16E H 0.823174 0.706326 0.272324 0.093 Uiso 0.339(7) 1 calc R U P B 2
H16F H 0.847439 0.802142 0.285116 0.093 Uiso 0.339(7) 1 calc R U P B 2
C17A C 0.6945(9) 0.8944(6) 0.2586(3) 0.068(3) Uani 0.339(7) 1 d D U P B 2
H17D H 0.733389 0.926316 0.273739 0.102 Uiso 0.339(7) 1 calc R U P B 2
H17E H 0.620375 0.912347 0.258853 0.102 Uiso 0.339(7) 1 calc R U P B 2
H17F H 0.724612 0.907857 0.239697 0.102 Uiso 0.339(7) 1 calc R U P B 2
C49A C 0.3303(14) 0.4696(7) 0.3721(4) 0.092(4) Uani 0.378(6) 1 d D U P C 2
H49A H 0.278824 0.482502 0.357638 0.111 Uiso 0.378(6) 1 calc R U P C 2
C50A C 0.3370(11) 0.3842(5) 0.3812(3) 0.097(3) Uani 0.378(6) 1 d D U P C 2
H50A H 0.294738 0.340510 0.372099 0.116 Uiso 0.378(6) 1 calc R U P C 2
C51A C 0.4054(12) 0.3600(7) 0.4039(3) 0.094(3) Uani 0.378(6) 1 d D U P C 2
H51A H 0.410681 0.301353 0.410866 0.113 Uiso 0.378(6) 1 calc R U P C 2
C52A C 0.4655(13) 0.4294(8) 0.4156(3) 0.091(3) Uani 0.378(6) 1 d D U P C 2
C53A C 0.5341(10) 0.4043(11) 0.4380(3) 0.093(3) Uani 0.378(6) 1 d D U P C 2
H53A H 0.536701 0.345284 0.444760 0.112 Uiso 0.378(6) 1 calc R U P C 2
C54A C 0.5986(16) 0.4696(10) 0.4501(4) 0.092(3) Uani 0.378(6) 1 d D U P C 2
H54A H 0.645300 0.455385 0.465625 0.110 Uiso 0.378(6) 1 calc R U P C 2
C55A C 0.5943(11) 0.5559(11) 0.4395(3) 0.088(3) Uani 0.378(6) 1 d D U P C 2
H55A H 0.637748 0.600488 0.447621 0.106 Uiso 0.378(6) 1 calc R U P C 2
C56A C 0.5249(9) 0.5753(9) 0.4166(3) 0.083(3) Uani 0.378(6) 1 d D U P C 2
H56A H 0.522583 0.633718 0.409331 0.100 Uiso 0.378(6) 1 calc R U P C 2
C57A C 0.4594(10) 0.5123(7) 0.4041(3) 0.084(3) Uani 0.378(6) 1 d D U P C 2
C58A C 0.8105(10) 0.5646(9) 0.3379(3) 0.061(3) Uani 0.309(3) 1 d D U P A 2
H58C H 0.809722 0.551871 0.316844 0.073 Uiso 0.309(3) 1 calc R U P A 2
H58D H 0.798111 0.628534 0.340173 0.073 Uiso 0.309(3) 1 calc R U P A 2
C59A C 0.7183(17) 0.5154(15) 0.3516(5) 0.059(2) Uani 0.309(3) 1 d D U P A 2
H59C H 0.715510 0.527718 0.372668 0.070 Uiso 0.309(3) 1 calc R U P A 2
H59D H 0.650779 0.533967 0.342661 0.070 Uiso 0.309(3) 1 calc R U P A 2
C60A C 0.6618(12) 0.3707(8) 0.3618(3) 0.057(2) Uani 0.309(3) 1 d D U P A 2
H60C H 0.590637 0.396503 0.359557 0.069 Uiso 0.309(3) 1 calc R U P A 2
H60D H 0.679895 0.369970 0.382703 0.069 Uiso 0.309(3) 1 calc R U P A 2
C61A C 0.6617(14) 0.2766(9) 0.3501(4) 0.061(2) Uani 0.309(3) 1 d D U P A 2
H61C H 0.603997 0.242122 0.358823 0.073 Uiso 0.309(3) 1 calc R U P A 2
H61D H 0.651838 0.276848 0.328797 0.073 Uiso 0.309(3) 1 calc R U P A 2
C62A C 0.7674(11) 0.1529(10) 0.3459(4) 0.069(2) Uani 0.309(3) 1 d D U P A 2
H62C H 0.778843 0.155083 0.324701 0.083 Uiso 0.309(3) 1 calc R U P A 2
H62D H 0.702245 0.119072 0.349562 0.083 Uiso 0.309(3) 1 calc R U P A 2
C63A C 0.8612(10) 0.1096(10) 0.3611(4) 0.074(3) Uani 0.309(3) 1 d D U P A 2
H63C H 0.851431 0.113368 0.382253 0.089 Uiso 0.309(3) 1 calc R U P A 2
H63D H 0.863375 0.046546 0.355728 0.089 Uiso 0.309(3) 1 calc R U P A 2
C64A C 0.9324(11) 0.5818(10) 0.3778(3) 0.068(3) Uani 0.309(3) 1 d D U P A 2
H64C H 0.867834 0.572985 0.389273 0.082 Uiso 0.309(3) 1 calc R U P A 2
H64D H 0.944229 0.645945 0.375920 0.082 Uiso 0.309(3) 1 calc R U P A 2
C65A C 1.0258(11) 0.5405(10) 0.3938(3) 0.070(2) Uani 0.309(3) 1 d D U P A 2
H65C H 1.044619 0.575264 0.411174 0.084 Uiso 0.309(3) 1 calc R U P A 2
H65D H 1.087937 0.536972 0.381027 0.084 Uiso 0.309(3) 1 calc R U P A 2
C66A C 1.0942(17) 0.4014(12) 0.4153(6) 0.077(2) Uani 0.309(3) 1 d D U P A 2
H66C H 1.147608 0.391388 0.400214 0.092 Uiso 0.309(3) 1 calc R U P A 2
H66D H 1.124317 0.435940 0.431576 0.092 Uiso 0.309(3) 1 calc R U P A 2
C67A C 1.0397(15) 0.3177(11) 0.4250(4) 0.076(2) Uani 0.309(3) 1 d D U P A 2
H67C H 1.076560 0.289113 0.441464 0.091 Uiso 0.309(3) 1 calc R U P A 2
H67D H 0.964912 0.327718 0.429920 0.091 Uiso 0.309(3) 1 calc R U P A 2
C68A C 1.0275(13) 0.1803(9) 0.4043(3) 0.073(2) Uani 0.309(3) 1 d D U P A 2
H68C H 0.954512 0.175409 0.411520 0.087 Uiso 0.309(3) 1 calc R U P A 2
H68D H 1.076083 0.157561 0.419457 0.087 Uiso 0.309(3) 1 calc R U P A 2
C69A C 1.0397(13) 0.1277(9) 0.3764(3) 0.074(3) Uani 0.309(3) 1 d D U P A 2
H69C H 1.111309 0.137568 0.368806 0.088 Uiso 0.309(3) 1 calc R U P A 2
H69D H 1.033095 0.064256 0.380983 0.088 Uiso 0.309(3) 1 calc R U P A 2
C70A C 0.9928(14) 0.5837(10) 0.3306(3) 0.078(3) Uani 0.309(3) 1 d D U P A 2
H70C H 1.060508 0.590070 0.341216 0.093 Uiso 0.309(3) 1 calc R U P A 2
H70D H 0.968600 0.643124 0.324888 0.093 Uiso 0.309(3) 1 calc R U P A 2
C71A C 1.0096(15) 0.5280(11) 0.3036(4) 0.079(3) Uani 0.309(3) 1 d D U P A 2
H71C H 0.941439 0.515541 0.293888 0.095 Uiso 0.309(3) 1 calc R U P A 2
H71D H 1.055853 0.559038 0.289835 0.095 Uiso 0.309(3) 1 calc R U P A 2
C72A C 1.1006(17) 0.4093(11) 0.2896(4) 0.078(3) Uani 0.309(3) 1 d D U P A 2
H72C H 1.160810 0.444152 0.282397 0.094 Uiso 0.309(3) 1 calc R U P A 2
H72D H 1.047397 0.403838 0.273903 0.094 Uiso 0.309(3) 1 calc R U P A 2
C73A C 1.1367(16) 0.3189(11) 0.3000(4) 0.079(3) Uani 0.309(3) 1 d D U P A 2
H73C H 1.170472 0.288512 0.283503 0.094 Uiso 0.309(3) 1 calc R U P A 2
H73D H 1.191475 0.327474 0.315083 0.094 Uiso 0.309(3) 1 calc R U P A 2
C74A C 1.0483(16) 0.1834(11) 0.3009(4) 0.084(3) Uani 0.309(3) 1 d D U P A 2
H74C H 1.117663 0.157836 0.296030 0.101 Uiso 0.309(3) 1 calc R U P A 2
H74D H 1.004147 0.184216 0.283102 0.101 Uiso 0.309(3) 1 calc R U P A 2
C75A C 0.9952(16) 0.1284(12) 0.3244(4) 0.087(3) Uani 0.309(3) 1 d D U P A 2
H75C H 0.930767 0.105235 0.314851 0.105 Uiso 0.309(3) 1 calc R U P A 2
H75D H 1.042216 0.077023 0.326961 0.105 Uiso 0.309(3) 1 calc R U P A 2
C88A C 0.8186(9) 0.1644(8) 0.4442(3) 0.138(4) Uani 0.481(10) 1 d D U P D 2
H88A H 0.766160 0.207725 0.440665 0.165 Uiso 0.481(10) 1 calc R U P D 2
C89A C 0.8419(9) 0.1031(9) 0.4230(2) 0.129(4) Uani 0.481(10) 1 d D U P D 2
H89A H 0.805274 0.104537 0.405031 0.155 Uiso 0.481(10) 1 calc R U P D 2
C90A C 0.9182(10) 0.0398(8) 0.4279(3) 0.130(4) Uani 0.481(10) 1 d D U P D 2
H90A H 0.933846 -0.002104 0.413329 0.156 Uiso 0.481(10) 1 calc R U P D 2
C91A C 0.9721(9) 0.0375(9) 0.4544(3) 0.138(4) Uani 0.481(10) 1 d D U P D 2
H91A H 1.024493 -0.005920 0.457826 0.165 Uiso 0.481(10) 1 calc R U P D 2
C92A C 0.9489(11) 0.0989(10) 0.4755(3) 0.142(4) Uani 0.481(10) 1 d D U P D 2
H92A H 0.985686 0.097551 0.493542 0.171 Uiso 0.481(10) 1 calc R U P D 2
C93A C 0.8722(11) 0.1623(9) 0.4706(3) 0.142(4) Uani 0.481(10) 1 d D U P D 2
H93A H 0.856305 0.204223 0.485185 0.171 Uiso 0.481(10) 1 calc R U P D 2

loop_
_atom_site_aniso_label
_atom_site_aniso_U_11
_atom_site_aniso_U_22
_atom_site_aniso_U_33
_atom_site_aniso_U_23
_atom_site_aniso_U_13
_atom_site_aniso_U_12
K1 0.0382(3) 0.0398(3) 0.0490(4) 0.0058(3) 0.0053(3) 0.0061(3)
Al1 0.0307(4) 0.0379(4) 0.0421(5) -0.0024(4) 0.0046(3) 0.0047(4)
O1 0.0301(10) 0.0374(11) 0.0448(11) -0.0055(9) 0.0053(8) 0.0029(9)
O2 0.0381(18) 0.069(3) 0.085(2) 0.012(2) 0.0113(18) 0.0105(19)
O3 0.075(3) 0.049(2) 0.075(2) 0.0062(18) -0.011(2) -0.004(2)
O4 0.0652(17) 0.098(2) 0.0774(18) -0.0197(16) -0.0138(14) 0.0079(16)
O5 0.056(2) 0.110(3) 0.090(3) 0.034(3) -0.005(2) 0.024(2)
O6 0.080(3) 0.059(2) 0.100(3) 0.031(2) 0.028(2) 0.004(2)
O7 0.078(3) 0.065(2) 0.076(2) 0.0036(19) 0.036(2) 0.005(2)
O2A 0.039(3) 0.048(4) 0.077(4) -0.004(3) -0.009(3) 0.008(3)
O3A 0.054(4) 0.050(4) 0.087(5) 0.003(4) -0.007(4) -0.010(3)
O5A 0.068(5) 0.062(4) 0.083(5) 0.011(4) -0.008(4) 0.007(4)
O6A 0.071(5) 0.073(4) 0.088(5) 0.015(4) 0.025(4) 0.004(4)
O7A 0.077(5) 0.066(4) 0.085(5) 0.000(4) 0.030(4) 0.015(4)
N1 0.0262(12) 0.0479(15) 0.0456(14) -0.0073(11) 0.0029(10) 0.0044(11)
N2 0.0318(12) 0.0379(13) 0.0425(13) -0.0035(11) 0.0047(10) -0.0003(11)
N3 0.077(4) 0.048(3) 0.097(4) -0.009(3) 0.014(3) 0.010(3)
N4 0.113(4) 0.051(3) 0.107(4) 0.006(3) 0.040(3) 0.024(3)
N3A 0.047(6) 0.032(5) 0.091(8) 0.011(5) -0.020(5) 0.007(4)
N4A 0.058(7) 0.045(6) 0.093(9) 0.008(6) -0.016(6) 0.010(5)
C1 0.0325(15) 0.0362(15) 0.0479(17) -0.0076(13) 0.0013(12) 0.0064(12)
C2 0.0327(15) 0.0444(17) 0.0471(17) -0.0039(14) -0.0023(13) 0.0078(13)
C3 0.0379(17) 0.052(2) 0.057(2) -0.0145(16) 0.0009(15) 0.0102(15)
C4 0.0473(19) 0.0483(19) 0.058(2) -0.0153(16) -0.0088(16) 0.0122(16)
C5 0.0415(18) 0.0430(18) 0.061(2) -0.0124(15) -0.0080(15) 0.0013(15)
C6 0.0358(16) 0.0421(16) 0.0507(18) -0.0057(14) -0.0024(13) 0.0058(14)
C7 0.0325(16) 0.051(2) 0.060(2) -0.0133(16) 0.0010(14) -0.0071(14)
C8 0.0343(16) 0.0433(17) 0.056(2) -0.0079(14) 0.0029(14) 0.0000(14)
C9 0.0356(17) 0.062(2) 0.066(2) -0.0021(18) 0.0091(16) -0.0140(16)
C10 0.0433(19) 0.072(3) 0.055(2) -0.0027(18) 0.0120(16) -0.0111(18)
C11 0.0382(17) 0.060(2) 0.0458(18) -0.0056(15) 0.0077(14) -0.0052(16)
C12 0.0315(15) 0.0368(15) 0.0467(17) -0.0027(13) 0.0041(12) 0.0012(12)
C13 0.0286(14) 0.0397(16) 0.0475(17) -0.0023(13) 0.0083(12) 0.0026(12)
C14 0.036(3) 0.088(4) 0.053(3) 0.015(3) 0.008(2) -0.006(3)
C15 0.057(4) 0.105(6) 0.063(4) 0.036(4) 0.008(3) 0.005(4)
C16 0.046(4) 0.100(6) 0.069(5) 0.025(5) 0.015(3) -0.005(4)
C17 0.060(4) 0.086(4) 0.060(4) 0.006(3) 0.024(3) 0.004(3)
C18 0.0340(17) 0.075(3) 0.070(2) -0.017(2) -0.0041(16) 0.0121(18)
C19 0.052(2) 0.067(3) 0.088(3) -0.018(2) 0.010(2) -0.013(2)
C20 0.061(2) 0.056(2) 0.079(3) -0.029(2) -0.004(2) 0.011(2)
C21 0.090(3) 0.083(3) 0.071(3) -0.039(3) 0.004(2) 0.012(3)
C22 0.087(3) 0.072(3) 0.102(4) -0.042(3) -0.013(3) 0.032(3)
C23 0.089(3) 0.061(3) 0.101(4) -0.044(3) -0.006(3) 0.004(3)
C24 0.0290(15) 0.0527(19) 0.0510(18) -0.0160(15) 0.0030(13) 0.0068(14)
C25 0.0405(18) 0.068(2) 0.050(2) -0.0152(17) 0.0059(15) 0.0004(17)
C26 0.051(2) 0.095(3) 0.056(2) -0.013(2) 0.0163(18) 0.001(2)
C27 0.042(2) 0.095(3) 0.080(3) -0.026(3) 0.024(2) 0.005(2)
C28 0.0323(17) 0.076(3) 0.084(3) -0.023(2) 0.0067(18) 0.0140(18)
C29 0.0337(16) 0.057(2) 0.064(2) -0.0183(17) 0.0045(15) 0.0085(15)
C30 0.0400(18) 0.053(2) 0.072(2) -0.0092(18) -0.0030(16) 0.0176(16)
C31 0.053(2) 0.077(3) 0.105(4) -0.001(3) -0.019(2) 0.007(2)
C32 0.064(3) 0.069(3) 0.105(4) 0.019(3) -0.019(3) 0.000(2)
C33 0.049(2) 0.084(3) 0.046(2) -0.0008(19) 0.0022(16) 0.000(2)
C34 0.059(2) 0.089(3) 0.059(2) 0.004(2) 0.0091(19) -0.002(2)
C35 0.084(3) 0.106(4) 0.061(3) -0.007(3) -0.016(2) 0.000(3)
C36 0.0311(14) 0.0396(15) 0.0394(15) -0.0019(12) 0.0045(12) -0.0038(12)
C37 0.0448(18) 0.0477(19) 0.0426(17) 0.0088(14) 0.0055(14) -0.0069(15)
C38 0.056(2) 0.063(2) 0.0433(18) 0.0108(16) -0.0068(15) -0.0193(18)
C39 0.080(3) 0.059(2) 0.0410(18) 0.0031(16) -0.0019(18) -0.032(2)
C40 0.080(3) 0.048(2) 0.050(2) -0.0096(16) 0.0089(19) -0.013(2)
C41 0.0474(18) 0.0447(18) 0.0491(19) -0.0096(14) 0.0070(15) -0.0003(15)
C42 0.072(3) 0.061(2) 0.069(3) -0.021(2) -0.003(2) 0.029(2)
C43 0.143(5) 0.055(3) 0.077(3) -0.010(2) -0.011(3) 0.031(3)
C44 0.081(4) 0.104(4) 0.119(5) -0.035(4) 0.012(3) 0.043(3)
C45 0.069(3) 0.057(2) 0.052(2) 0.0089(17) -0.0034(18) 0.015(2)
C46 0.098(4) 0.046(2) 0.111(4) 0.001(2) -0.033(3) 0.003(2)
C47 0.068(3) 0.076(3) 0.116(4) 0.032(3) -0.009(3) 0.022(3)
C48 0.0432(15) 0.0536(16) 0.0500(16) 0.0072(13) 0.0105(13) 0.0122(14)
C49 0.047(2) 0.038(2) 0.053(2) 0.0160(18) 0.0150(19) 0.0136(19)
C50 0.052(2) 0.046(2) 0.056(2) 0.019(2) 0.009(2) 0.013(2)
C51 0.050(2) 0.050(2) 0.055(2) 0.015(2) 0.0084(19) 0.009(2)
C52 0.076(5) 0.068(4) 0.072(5) 0.015(4) 0.004(4) 0.006(4)
C53 0.106(7) 0.076(5) 0.081(5) 0.025(4) -0.022(5) 0.007(5)
C54 0.094(6) 0.087(6) 0.096(6) 0.028(5) -0.035(5) -0.007(5)
C55 0.085(6) 0.078(6) 0.070(5) 0.020(4) -0.021(5) -0.018(5)
C56 0.047(2) 0.058(2) 0.058(2) 0.011(2) 0.0041(19) 0.009(2)
C57 0.043(2) 0.057(2) 0.052(2) 0.0094(19) 0.0053(18) 0.011(2)
C58 0.060(4) 0.080(4) 0.101(5) -0.002(4) 0.012(4) 0.032(3)
C59 0.047(3) 0.081(3) 0.096(4) 0.004(3) 0.017(3) 0.022(3)
C60 0.049(3) 0.075(3) 0.090(3) 0.016(3) 0.000(3) -0.007(3)
C61 0.065(3) 0.059(3) 0.087(3) 0.015(3) -0.018(3) -0.011(3)
C62 0.108(4) 0.045(3) 0.088(3) 0.003(2) -0.002(3) 0.004(3)
C63 0.115(5) 0.032(3) 0.101(4) -0.001(3) 0.016(4) 0.014(3)
C64 0.096(4) 0.079(4) 0.098(4) -0.034(3) 0.005(4) 0.007(4)
C65 0.092(3) 0.086(3) 0.091(3) -0.033(3) -0.004(3) -0.001(3)
C66 0.047(3) 0.112(4) 0.067(3) -0.007(3) -0.008(3) 0.005(3)
C67 0.048(3) 0.127(4) 0.067(3) 0.015(3) -0.010(3) 0.012(3)
C68 0.073(3) 0.102(4) 0.123(4) 0.035(4) -0.012(3) 0.030(3)
C69 0.076(4) 0.082(4) 0.152(5) 0.024(4) -0.007(4) 0.039(4)
C70 0.094(4) 0.053(3) 0.122(5) 0.012(3) 0.009(4) 0.010(4)
C71 0.082(3) 0.056(3) 0.111(4) 0.031(3) 0.013(3) 0.008(3)
C72 0.083(3) 0.070(3) 0.095(3) 0.022(3) 0.028(3) -0.006(3)
C73 0.075(4) 0.076(3) 0.083(4) 0.014(3) 0.032(3) -0.004(3)
C74 0.100(4) 0.079(3) 0.106(4) 0.004(3) 0.047(3) 0.023(3)
C75 0.105(4) 0.061(3) 0.105(4) -0.007(3) 0.038(3) 0.038(3)
C76 0.072(3) 0.082(3) 0.124(3) 0.019(3) -0.012(2) -0.001(2)
C77 0.077(3) 0.068(2) 0.104(3) 0.019(2) -0.028(2) -0.012(2)
C78 0.100(3) 0.077(3) 0.106(3) 0.000(2) -0.023(3) -0.013(3)
C79 0.103(3) 0.074(3) 0.128(3) 0.009(3) -0.025(3) -0.009(3)
C80 0.090(3) 0.085(3) 0.129(3) 0.038(3) -0.022(3) -0.005(3)
C81 0.080(3) 0.106(3) 0.125(3) 0.026(3) -0.006(3) 0.000(3)
C82 0.103(3) 0.168(5) 0.098(3) 0.005(3) -0.004(3) 0.048(3)
C83 0.106(3) 0.182(5) 0.114(4) 0.003(3) -0.002(3) 0.039(4)
C84 0.103(3) 0.172(5) 0.094(3) -0.006(3) -0.010(3) 0.050(3)
C85 0.115(4) 0.152(4) 0.082(3) -0.017(3) -0.006(3) 0.065(3)
C86 0.122(3) 0.142(4) 0.081(3) -0.013(3) -0.005(3) 0.066(3)
C87 0.113(3) 0.147(4) 0.085(3) -0.002(3) -0.012(3) 0.061(3)
C88 0.096(5) 0.124(6) 0.147(7) -0.058(5) -0.005(5) -0.005(5)
C89 0.090(5) 0.121(6) 0.145(6) -0.060(5) -0.010(5) -0.008(5)
C90 0.092(5) 0.111(6) 0.135(6) -0.059(5) -0.009(5) -0.011(4)
C91 0.100(5) 0.109(6) 0.130(6) -0.054(5) -0.008(5) -0.012(5)
C92 0.111(5) 0.116(6) 0.133(6) -0.054(5) -0.009(5) -0.005(5)
C93 0.106(5) 0.121(6) 0.142(7) -0.053(5) -0.001(5) -0.004(5)
C94 0.119(5) 0.127(5) 0.109(5) 0.005(4) 0.035(4) 0.005(4)
C95 0.116(6) 0.125(6) 0.101(5) 0.007(5) 0.049(5) 0.007(5)
C96 0.112(6) 0.124(6) 0.100(6) 0.007(5) 0.054(5) 0.004(5)
C97 0.108(6) 0.126(6) 0.107(6) 0.009(5) 0.054(5) 0.005(5)
C98 0.108(6) 0.126(6) 0.108(6) 0.013(5) 0.052(5) 0.006(5)
C99 0.115(6) 0.128(6) 0.107(6) 0.014(5) 0.047(5) 0.007(5)
C14A 0.048(6) 0.072(6) 0.063(6) 0.007(5) 0.015(5) -0.009(5)
C15A 0.062(7) 0.087(8) 0.064(7) 0.002(6) 0.017(5) -0.017(6)
C16A 0.050(7) 0.073(8) 0.063(7) 0.000(7) 0.020(5) 0.000(6)
C17A 0.057(6) 0.070(7) 0.077(7) 0.023(6) 0.016(5) -0.002(6)
C49A 0.098(7) 0.088(7) 0.092(7) 0.037(6) 0.037(6) 0.035(6)
C50A 0.098(6) 0.099(6) 0.093(6) 0.033(5) 0.029(5) 0.034(5)
C51A 0.093(6) 0.102(6) 0.088(5) 0.028(5) 0.025(5) 0.031(5)
C52A 0.090(5) 0.095(5) 0.088(5) 0.022(4) 0.025(4) 0.026(5)
C53A 0.093(5) 0.097(6) 0.090(5) 0.018(5) 0.020(4) 0.016(5)
C54A 0.091(6) 0.096(6) 0.089(6) 0.016(5) 0.013(5) 0.018(5)
C55A 0.086(5) 0.091(6) 0.087(5) 0.014(5) 0.009(4) 0.020(5)
C56A 0.080(5) 0.089(6) 0.080(5) 0.011(4) 0.012(4) 0.018(5)
C57A 0.082(5) 0.089(6) 0.081(5) 0.016(5) 0.020(4) 0.025(5)
C58A 0.055(5) 0.046(5) 0.081(6) -0.004(5) -0.021(5) 0.019(4)
C59A 0.048(5) 0.048(5) 0.080(5) -0.008(4) -0.019(4) 0.018(4)
C60A 0.039(4) 0.053(4) 0.079(5) -0.002(4) -0.005(4) 0.000(4)
C61A 0.044(4) 0.057(4) 0.082(5) -0.001(4) -0.006(4) -0.009(4)
C62A 0.060(5) 0.051(5) 0.095(6) 0.008(4) -0.008(4) -0.007(4)
C63A 0.066(6) 0.055(5) 0.100(7) 0.011(5) -0.007(5) -0.005(5)
C64A 0.062(5) 0.065(5) 0.078(6) -0.028(5) -0.015(5) 0.006(5)
C65A 0.061(4) 0.074(4) 0.075(4) -0.025(4) -0.010(4) 0.007(4)
C66A 0.064(4) 0.092(4) 0.074(4) -0.006(4) -0.014(4) 0.004(4)
C67A 0.068(5) 0.082(5) 0.078(5) 0.004(4) -0.012(4) 0.003(4)
C68A 0.071(5) 0.061(5) 0.086(5) 0.015(4) -0.012(5) 0.006(4)
C69A 0.072(6) 0.057(5) 0.091(6) 0.012(5) -0.007(5) 0.008(5)
C70A 0.078(6) 0.056(6) 0.100(7) 0.011(5) 0.017(6) -0.011(5)
C71A 0.077(5) 0.064(5) 0.096(6) 0.013(5) 0.024(5) -0.006(5)
C72A 0.073(5) 0.078(5) 0.085(5) 0.015(5) 0.032(4) 0.004(5)
C73A 0.079(5) 0.071(5) 0.086(5) 0.009(4) 0.033(4) 0.010(5)
C74A 0.091(6) 0.071(5) 0.091(6) -0.010(5) 0.027(5) 0.018(5)
C75A 0.098(7) 0.072(6) 0.092(7) -0.006(6) 0.025(6) 0.022(6)
C88A 0.128(7) 0.146(8) 0.140(7) -0.029(6) 0.001(6) -0.024(6)
C89A 0.121(7) 0.136(8) 0.131(7) -0.027(6) -0.001(6) -0.032(6)
C90A 0.122(7) 0.136(8) 0.131(7) -0.020(6) 0.006(6) -0.033(6)
C91A 0.132(7) 0.145(8) 0.137(7) -0.017(6) 0.005(6) -0.027(6)
C92A 0.138(7) 0.151(8) 0.137(7) -0.022(6) 0.000(6) -0.025(6)
C93A 0.136(7) 0.151(8) 0.140(7) -0.032(6) 0.002(6) -0.023(6)

loop_
_atom_type_symbol
_atom_type_description
_atom_type_scat_dispersion_real
_atom_type_scat_dispersion_imag
_atom_type_scat_source
C C 0.0181 0.0091 'International Tables Vol C Tables 4.2.6.8 and 6.1.1.4'
H H 0.0000 0.0000 'International Tables Vol C Tables 4.2.6.8 and 6.1.1.4'
N N 0.0311 0.0180 'International Tables Vol C Tables 4.2.6.8 and 6.1.1.4'
O O 0.0492 0.0322 'International Tables Vol C Tables 4.2.6.8 and 6.1.1.4'
Al Al 0.2130 0.2455 'International Tables Vol C Tables 4.2.6.8 and 6.1.1.4'
K K 0.3868 1.0657 'International Tables Vol C Tables 4.2.6.8 and 6.1.1.4'

loop_
_geom_angle_atom_site_label_1
_geom_angle_atom_site_label_2
_geom_angle_atom_site_label_3
_geom_angle
O7A K1 O6A 60.6(3)
O6 K1 O4 91.76(15)
O7A K1 O4 134.1(3)
O6A K1 O4 99.3(3)
O6 K1 O7 59.85(14)
O4 K1 O7 124.28(14)
O6 K1 O5 119.36(18)
O4 K1 O5 60.66(16)
O7 K1 O5 91.03(17)
O7A K1 O2A 130.0(3)
O6A K1 O2A 103.6(3)
O4 K1 O2A 93.2(2)
O6 K1 O2 99.43(14)
O4 K1 O2 100.30(12)
O7 K1 O2 129.02(15)
O5 K1 O2 135.66(15)
O6 K1 O3 138.17(16)
O4 K1 O3 125.88(13)
O7 K1 O3 102.81(14)
O5 K1 O3 97.03(17)
O2 K1 O3 60.19(14)
O7A K1 O5A 91.6(4)
O6A K1 O5A 116.3(4)
O4 K1 O5A 58.9(3)
O2A K1 O5A 133.5(3)
O7A K1 O3A 104.0(3)
O6A K1 O3A 144.7(3)
O4 K1 O3A 112.0(2)
O2A K1 O3A 60.1(3)
O5A K1 O3A 94.4(3)
O7A K1 N3A 119.7(3)
O6A K1 N3A 59.6(3)
O4 K1 N3A 63.7(2)
O2A K1 N3A 61.0(3)
O5A K1 N3A 120.6(3)
O3A K1 N3A 120.4(3)
N1 Al1 N2 131.66(12)
N1 Al1 C48 109.40(14)
N2 Al1 C48 110.06(12)
N1 Al1 O1 75.46(10)
N2 Al1 O1 75.15(10)
C48 Al1 O1 93.81(13)
C1 O1 C13 114.4(2)
C1 O1 Al1 115.53(17)
C13 O1 Al1 116.07(19)
C60 O2 C59 108.8(5)
C60 O2 K1 112.6(4)
C59 O2 K1 115.4(4)
C62 O3 C61 111.7(5)
C62 O3 K1 115.0(4)
C61 O3 K1 114.7(4)
C66 O4 C65 111.9(6)
C66A O4 C65A 99.4(8)
C66 O4 K1 117.2(5)
C65 O4 K1 118.5(4)
C66A O4 K1 106.6(10)
C65A O4 K1 107.7(5)
C68 O5 C67 108.7(6)
C68 O5 K1 118.9(5)
C67 O5 K1 113.4(4)
C72 O6 C71 113.8(6)
C72 O6 K1 119.9(4)
C71 O6 K1 118.6(4)
C73 O7 C74 108.9(6)
C73 O7 K1 111.4(4)
C74 O7 K1 117.7(4)
C60A O2A C59A 110.9(10)
C60A O2A K1 110.3(7)
C59A O2A K1 121.4(10)
C61A O3A C62A 110.2(10)
C61A O3A K1 117.6(8)
C62A O3A K1 116.0(9)
C68A O5A C67A 106.7(12)
C68A O5A K1 117.7(9)
C67A O5A K1 111.3(9)
C72A O6A C71A 106.3(12)
C72A O6A K1 120.5(10)
C71A O6A K1 115.0(9)
C74A O7A C73A 120.6(13)
C74A O7A K1 128.1(9)
C73A O7A K1 111.2(10)
C2 N1 C24 114.1(3)
C2 N1 Al1 120.7(2)
C24 N1 Al1 124.7(2)
C12 N2 C36 115.5(2)
C12 N2 Al1 120.6(2)
C36 N2 Al1 123.79(19)
C58 N3 C70 112.1(7)
C58 N3 C64 109.0(7)
C70 N3 C64 109.1(6)
C58 N3 K1 108.8(6)
C70 N3 K1 110.2(4)
C64 N3 K1 107.4(4)
C75 N4 C63 113.8(8)
C75 N4 C69 104.4(8)
C63 N4 C69 109.9(6)
C75 N4 K1 111.3(4)
C63 N4 K1 109.5(4)
C69 N4 K1 107.5(5)
C70A N3A C64A 107.2(12)
C70A N3A C58A 108.6(12)
C64A N3A C58A 111.2(11)
C70A N3A K1 111.9(8)
C64A N3A K1 110.1(8)
C58A N3A K1 107.9(7)
C75A N4A C63A 112.4(15)
C75A N4A C69A 114.2(13)
C63A N4A C69A 108.3(12)
C75A N4A K1 103.3(9)
C63A N4A K1 110.2(8)
C69A N4A K1 108.4(9)
C6 C1 C2 126.8(3)
C6 C1 O1 121.2(3)
C2 C1 O1 112.0(3)
N1 C2 C1 116.2(3)
N1 C2 C3 129.3(3)
C1 C2 C3 114.4(3)
C4 C3 C2 122.1(3)
C5 C4 C3 119.5(3)
C5 C4 C20 122.3(4)
C3 C4 C20 118.2(3)
C4 C5 C6 120.8(3)
C1 C6 C5 116.3(3)
C1 C6 C7 118.3(3)
C5 C6 C7 125.3(3)
C8 C7 C6 108.1(3)
C8 C7 C19 111.3(3)
C6 C7 C19 111.3(3)
C8 C7 C18 108.4(3)
C6 C7 C18 108.0(3)
C19 C7 C18 109.6(3)
C13 C8 C9 115.6(3)
C13 C8 C7 118.9(3)
C9 C8 C7 125.5(3)
C10 C9 C8 121.2(3)
C9 C10 C11 120.0(3)
C9 C10 C14 121.7(4)
C11 C10 C14 118.1(4)
C9 C10 C14A 118.4(5)
C11 C10 C14A 119.3(5)
C10 C11 C12 121.0(3)
N2 C12 C13 116.4(3)
N2 C12 C11 129.1(3)
C13 C12 C11 114.4(3)
C8 C13 C12 127.4(3)
C8 C13 O1 120.8(3)
C12 C13 O1 111.6(3)
C15 C14 C10 104.9(5)
C15 C14 C16 109.0(5)
C10 C14 C16 112.2(6)
C15 C14 C17 108.9(5)
C10 C14 C17 113.7(5)
C16 C14 C17 108.0(5)
C21 C20 C22 109.9(4)
C21 C20 C23 107.7(4)
C22 C20 C23 108.9(4)
C21 C20 C4 109.2(4)
C22 C20 C4 109.2(4)
C23 C20 C4 111.9(3)
C25 C24 C29 120.1(3)
C25 C24 N1 119.6(3)
C29 C24 N1 120.3(3)
C24 C25 C26 119.2(4)
C24 C25 C33 123.3(3)
C26 C25 C33 117.5(4)
C27 C26 C25 121.1(4)
C28 C27 C26 119.7(3)
C27 C28 C29 121.7(4)
C28 C29 C24 118.2(4)
C28 C29 C30 120.5(4)
C24 C29 C30 121.2(3)
C29 C30 C32 112.7(4)
C29 C30 C31 114.5(4)
C32 C30 C31 107.3(4)
C34 C33 C25 112.3(4)
C34 C33 C35 110.2(4)
C25 C33 C35 111.3(4)
C41 C36 C37 119.5(3)
C41 C36 N2 120.8(3)
C37 C36 N2 119.6(3)
C38 C37 C36 119.3(3)
C38 C37 C45 119.8(3)
C36 C37 C45 120.8(3)
C39 C38 C37 121.3(4)
C40 C39 C38 119.2(4)
C39 C40 C41 122.2(4)
C40 C41 C36 118.4(4)
C40 C41 C42 119.5(3)
C36 C41 C42 122.1(3)
C41 C42 C43 111.6(4)
C41 C42 C44 111.4(4)
C43 C42 C44 109.2(4)
C37 C45 C46 112.3(4)
C37 C45 C47 114.5(4)
C46 C45 C47 108.0(4)
C57A C48 C49A 110.5(6)
C57 C48 C49 120.1(5)
C57A C48 Al1 143.4(5)
C57 C48 Al1 119.3(4)
C49A C48 Al1 105.6(5)
C49 C48 Al1 120.4(4)
C50 C49 C48 122.0(7)
C49 C50 C51 117.3(6)
C56 C51 C52 121.1(7)
C56 C51 C50 121.8(6)
C52 C51 C50 117.1(7)
C53 C52 C51 117.2(8)
C54 C53 C52 122.9(8)
C53 C54 C55 119.2(8)
C56 C55 C54 120.3(8)
C51 C56 C55 119.2(7)
C51 C56 C57 118.8(6)
C55 C56 C57 121.9(7)
C48 C57 C56 119.9(6)
N3 C58 C59 116.3(9)
O2 C59 C58 109.1(7)
O2 C60 C61 108.0(6)
O3 C61 C60 107.9(6)
O3 C62 C63 109.6(6)
N4 C63 C62 114.6(6)
N3 C64 C65 112.9(6)
O4 C65 C64 109.4(6)
O4 C66 C67 111.8(7)
O5 C67 C66 110.1(7)
O5 C68 C69 105.3(7)
C68 C69 N4 115.4(6)
N3 C70 C71 111.9(6)
O6 C71 C70 105.4(6)
O6 C72 C73 111.6(7)
O7 C73 C72 109.7(7)
O7 C74 C75 110.6(6)
N4 C75 C74 119.4(7)
C77 C76 C81 119.4(4)
C76 C77 C78 120.7(4)
C77 C78 C79 119.7(4)
C80 C79 C78 119.7(4)
C79 C80 C81 120.4(4)
C80 C81 C76 120.0(4)
C87 C82 C83 118.9(5)
C84 C83 C82 119.9(5)
C85 C84 C83 120.2(5)
C84 C85 C86 120.1(5)
C85 C86 C87 119.6(5)
C82 C87 C86 121.1(5)
C89 C88 C93 120.7(6)
C88 C89 C90 120.4(5)
C89 C90 C91 119.2(5)
C90 C91 C92 120.6(6)
C93 C92 C91 119.7(5)
C88 C93 C92 119.4(5)
C95 C94 C99 119.8(6)
C96 C95 C94 120.3(6)
C95 C96 C97 119.7(6)
C98 C97 C96 120.2(6)
C97 C98 C99 120.1(6)
C98 C99 C94 119.9(6)
C16A C14A C15A 109.2(7)
C16A C14A C17A 109.3(7)
C15A C14A C17A 108.9(7)
C16A C14A C10 100.9(10)
C15A C14A C10 112.4(8)
C17A C14A C10 115.8(8)
C50A C49A C48 126.0(8)
C49A C50A C51A 121.0(6)
C50A C51A C52A 114.8(6)
C57A C52A C53A 124.8(12)
C57A C52A C51A 120.9(6)
C53A C52A C51A 114.3(12)
C54A C53A C52A 117.4(16)
C53A C54A C55A 120.1(18)
C56A C55A C54A 119.0(16)
C57A C56A C55A 122.6(13)
C52A C57A C48 126.5(7)
C52A C57A C56A 116.1(9)
C48 C57A C56A 117.3(8)
N3A C58A C59A 116.7(14)
O2A C59A C58A 106.5(17)
O2A C60A C61A 110.3(13)
O3A C61A C60A 106.5(12)
O3A C62A C63A 106.9(12)
N4A C63A C62A 113.0(12)
N3A C64A C65A 112.3(11)
C64A C65A O4 104.7(11)
C67A C66A O4 91.6(13)
O5A C67A C66A 97.5(15)
O5A C68A C69A 107.4(12)
N4A C69A C68A 114.1(12)
N3A C70A C71A 111.2(13)
O6A C71A C70A 106.0(14)
O6A C72A C73A 104.7(14)
O7A C73A C72A 116.7(16)
O7A C73A K1 47.3(7)
C72A C73A K1 83.0(10)
O7A C74A C75A 107.7(14)
N4A C75A C74A 131.7(17)
C89A C88A C93A 119.9(6)
C90A C89A C88A 120.5(6)
C89A C90A C91A 119.9(6)
C92A C91A C90A 119.7(6)
C91A C92A C93A 120.3(6)
C92A C93A C88A 119.8(6)

loop_
_geom_bond_atom_site_label_1
_geom_bond_atom_site_label_2
_geom_bond_distance
K1 O6 2.762(4)
K1 O7A 2.768(9)
K1 O6A 2.772(10)
K1 O4 2.796(3)
K1 O7 2.799(4)
K1 O5 2.809(5)
K1 O2A 2.815(8)
K1 O2 2.817(4)
K1 O3 2.835(5)
K1 O5A 2.841(12)
K1 O3A 2.844(9)
K1 N3A 2.975(10)
Al1 N1 1.967(3)
Al1 N2 1.975(3)
Al1 C48 2.032(4)
Al1 O1 2.151(2)
O1 C1 1.394(4)
O1 C13 1.397(4)
O2 C60 1.402(9)
O2 C59 1.418(8)
O3 C62 1.413(8)
O3 C61 1.431(8)
O4 C66 1.314(9)
O4 C65 1.365(9)
O4 C66A 1.62(2)
O4 C65A 1.649(17)
O5 C68 1.365(10)
O5 C67 1.461(10)
O6 C72 1.352(9)
O6 C71 1.406(8)
O7 C73 1.400(9)
O7 C74 1.434(9)
O2A C60A 1.429(17)
O2A C59A 1.44(3)
O3A C61A 1.386(19)
O3A C62A 1.443(18)
O5A C68A 1.402(18)
O5A C67A 1.46(2)
O6A C72A 1.36(2)
O6A C71A 1.44(2)
O7A C74A 1.32(2)
O7A C73A 1.38(2)
N1 C2 1.376(4)
N1 C24 1.435(4)
N2 C12 1.375(4)
N2 C36 1.429(4)
N3 C58 1.415(13)
N3 C70 1.458(10)
N3 C64 1.470(10)
N4 C75 1.327(9)
N4 C63 1.481(10)
N4 C69 1.541(11)
N3A C70A 1.430(18)
N3A C64A 1.446(18)
N3A C58A 1.477(15)
N4A C75A 1.46(2)
N4A C63A 1.464(19)
N4A C69A 1.479(19)
C1 C6 1.365(5)
C1 C2 1.394(4)
C2 C3 1.402(5)
C3 C4 1.398(5)
C4 C5 1.391(5)
C4 C20 1.543(5)
C5 C6 1.405(5)
C6 C7 1.533(4)
C7 C8 1.528(5)
C7 C19 1.534(5)
C7 C18 1.547(6)
C8 C13 1.363(5)
C8 C9 1.403(5)
C9 C10 1.382(6)
C10 C11 1.406(5)
C10 C14 1.540(8)
C10 C14A 1.629(13)
C11 C12 1.407(4)
C12 C13 1.393(5)
C14 C15 1.529(6)
C14 C16 1.540(6)
C14 C17 1.541(6)
C20 C21 1.529(7)
C20 C22 1.534(6)
C20 C23 1.535(6)
C24 C25 1.395(5)
C24 C29 1.409(5)
C25 C26 1.401(5)
C25 C33 1.522(6)
C26 C27 1.370(7)
C27 C28 1.368(7)
C28 C29 1.402(5)
C29 C30 1.504(6)
C30 C32 1.526(6)
C30 C31 1.538(5)
C33 C34 1.521(6)
C33 C35 1.541(6)
C36 C41 1.406(5)
C36 C37 1.410(5)
C37 C38 1.399(5)
C37 C45 1.513(5)
C38 C39 1.373(6)
C39 C40 1.370(6)
C40 C41 1.403(5)
C41 C42 1.510(6)
C42 C43 1.522(7)
C42 C44 1.542(7)
C45 C46 1.514(7)
C45 C47 1.525(6)
C48 C57A 1.388(7)
C48 C57 1.391(8)
C48 C49A 1.402(8)
C48 C49 1.408(8)
C49 C50 1.384(9)
C50 C51 1.451(10)
C51 C56 1.384(10)
C51 C52 1.430(10)
C52 C53 1.390(12)
C53 C54 1.361(13)
C54 C55 1.411(12)
C55 C56 1.398(11)
C56 C57 1.438(9)
C58 C59 1.516(7)
C60 C61 1.521(7)
C62 C63 1.513(7)
C64 C65 1.513(7)
C66 C67 1.519(7)
C68 C69 1.504(7)
C70 C71 1.517(7)
C72 C73 1.515(7)
C74 C75 1.538(7)
C76 C77 1.369(5)
C76 C81 1.387(5)
C77 C78 1.375(5)
C78 C79 1.390(5)
C79 C80 1.366(6)
C80 C81 1.379(6)
C82 C87 1.380(6)
C82 C83 1.398(6)
C83 C84 1.391(6)
C84 C85 1.377(6)
C85 C86 1.381(5)
C86 C87 1.386(6)
C88 C89 1.383(6)
C88 C93 1.385(6)
C89 C90 1.385(6)
C90 C91 1.387(6)
C91 C92 1.392(7)
C92 C93 1.392(7)
C94 C95 1.389(7)
C94 C99 1.392(7)
C95 C96 1.389(7)
C96 C97 1.389(7)
C97 C98 1.386(7)
C98 C99 1.389(7)
C14A C16A 1.529(8)
C14A C15A 1.533(8)
C14A C17A 1.536(8)
C49A C50A 1.367(7)
C50A C51A 1.405(7)
C51A C52A 1.406(7)
C52A C57A 1.369(7)
C52A C53A 1.401(8)
C53A C54A 1.400(8)
C54A C55A 1.401(8)
C55A C56A 1.402(8)
C56A C57A 1.390(8)
C58A C59A 1.533(8)
C60A C61A 1.528(8)
C62A C63A 1.527(8)
C64A C65A 1.527(8)
C66A C67A 1.517(8)
C68A C69A 1.526(8)
C70A C71A 1.524(8)
C72A C73A 1.525(8)
C74A C75A 1.531(8)
C88A C89A 1.383(7)
C88A C93A 1.393(7)
C89A C90A 1.382(7)
C90A C91A 1.395(7)
C91A C92A 1.385(7)
C92A C93A 1.388(7)
